data_2209546
loop_
_publ_author_name
'Yu, Quan-Lin'
'Duan, Hong-Quan'
'Gao, Wen-Yuan'

_publ_section_title
;
 3-Hydroxy-5,7,4'-trimethoxyflavone monohydrate from <i>Cucubalus
 baccifier</i> (L.)
;
_journal_coeditor_code HK2055
_journal_issue 7
_journal_name_full 'Acta Crystallographica Section E'
_journal_page_first o2910
_journal_page_last o2911
_journal_paper_doi 10.1107/S1600536806022392
_journal_volume 62
_journal_year 2006
_chemical_formula_iupac 'C18 H16 O6, H2 O'
_chemical_formula_moiety 'C18 H16 O6, H2 O'
_chemical_formula_sum 'C18 H18 O7'
_chemical_formula_weight 346.32
_chemical_name_systematic
;
3-Hydroxy-5,7,4'-trimethoxyflavone monohydrate
;
_space_group_IT_number 19
_symmetry_cell_setting orthorhombic
_symmetry_space_group_name_Hall 'P 2ac 2ab'
_symmetry_space_group_name_H-M 'P 21 21 21'
_atom_sites_solution_hydrogens geom
_atom_sites_solution_primary direct
_atom_sites_solution_secondary difmap
_cell_angle_alpha 90.00
_cell_angle_beta 90.00
_cell_angle_gamma 90.00
_cell_formula_units_Z 4
_cell_length_a 5.2764(11)
_cell_length_b 11.5152(18)
_cell_length_c 26.639(3)
_cell_measurement_reflns_used 3461
_cell_measurement_temperature 294(2)
_cell_measurement_theta_max 27.9
_cell_measurement_theta_min 1.5
_cell_volume 1618.6(5)
_computing_cell_refinement CrystalClear
_computing_data_collection 'CrystalClear (Rigaku/MSC, 2005)'
_computing_data_reduction CrystalClear
_computing_molecular_graphics 'CrystalStructure (Rigaku/MSC, 2005)'
_computing_publication_material CrystalStructure
_computing_structure_refinement 'SHELXL97 (Sheldrick, 1997)'
_computing_structure_solution 'SHELXS97 (Sheldrick, 1997)'
_diffrn_ambient_temperature 294(2)
_diffrn_detector_area_resol_mean 7.31
_diffrn_measured_fraction_theta_full 1.000
_diffrn_measured_fraction_theta_max 1.000
_diffrn_measurement_device_type 'Rigaku Saturn 70'
_diffrn_measurement_method \w
_diffrn_radiation_monochromator confocal
_diffrn_radiation_source 'rotating anode'
_diffrn_radiation_type MoK\a
_diffrn_radiation_wavelength 0.71070
_diffrn_reflns_av_R_equivalents 0.0469
_diffrn_reflns_av_sigmaI/netI 0.0341
_diffrn_reflns_limit_h_max 6
_diffrn_reflns_limit_h_min -6
_diffrn_reflns_limit_k_max 12
_diffrn_reflns_limit_k_min -15
_diffrn_reflns_limit_l_max 35
_diffrn_reflns_limit_l_min -34
_diffrn_reflns_number 12416
_diffrn_reflns_theta_full 27.84
_diffrn_reflns_theta_max 27.84
_diffrn_reflns_theta_min 1.53
_exptl_absorpt_coefficient_mu 0.110
_exptl_absorpt_correction_T_max 0.9934
_exptl_absorpt_correction_T_min 0.9869
_exptl_absorpt_correction_type multi-scan
_exptl_absorpt_process_details '(Jacobson, 1998)'
_exptl_crystal_colour colorless
_exptl_crystal_density_diffrn 1.421
_exptl_crystal_density_method 'not measured'
_exptl_crystal_description block
_exptl_crystal_F_000 728
_exptl_crystal_size_max 0.12
_exptl_crystal_size_mid 0.06
_exptl_crystal_size_min 0.06
_refine_diff_density_max 0.251
_refine_diff_density_min -0.177
_refine_ls_abs_structure_details 'none, friedel pairs merged'
_refine_ls_extinction_coef 0.029(5)
_refine_ls_extinction_expression Fc^*^=kFc[1+0.001xFc^2^\l^3^/sin(2\q)]^-1/4^
_refine_ls_extinction_method SHELXL97
_refine_ls_goodness_of_fit_ref 1.206
_refine_ls_hydrogen_treatment mixed
_refine_ls_matrix_type full
_refine_ls_number_parameters 240
_refine_ls_number_reflns 2246
_refine_ls_number_restraints 0
_refine_ls_restrained_S_all 1.206
_refine_ls_R_factor_all 0.0591
_refine_ls_R_factor_gt 0.0532
_refine_ls_shift/su_max 0.000
_refine_ls_shift/su_mean 0.000
_refine_ls_structure_factor_coef Fsqd
_refine_ls_weighting_details 'calc w=1/[\s^2^(Fo^2^)+(0.0696P)^2^+0.1604P] where P=(Fo^2^+2Fc^2^)/3'
_refine_ls_weighting_scheme calc
_refine_ls_wR_factor_gt 0.1396
_refine_ls_wR_factor_ref 0.1440
_reflns_number_gt 2035
_reflns_number_total 2246
_reflns_threshold_expression I>2\s(I)
_cod_data_source_file hk2055.cif
_cod_data_source_block I
_cod_original_cell_volume 1618.5(5)
_cod_database_code 2209546
_cod_database_fobs_code 2209546

loop_
_symmetry_equiv_pos_as_xyz
'x, y, z'
'x+1/2, -y+1/2, -z'
'-x, y+1/2, -z+1/2'
'-x+1/2, -y, z+1/2'

loop_
_atom_site_type_symbol
_atom_site_label
_atom_site_fract_x
_atom_site_fract_y
_atom_site_fract_z
_atom_site_U_iso_or_equiv
_atom_site_adp_type
_atom_site_calc_flag
_atom_site_refinement_flags
_atom_site_occupancy
O O1 0.1614(4) 0.12616(17) 0.15392(7) 0.0457(5) Uani d . 1
O O2 0.4494(5) -0.14792(19) 0.12276(8) 0.0541(6) Uani d . 1
H H2 0.426(9) -0.181(4) 0.0971(15) 0.081 Uiso d . 1
O O3 0.0826(5) -0.1390(2) 0.05546(8) 0.0574(6) Uani d . 1
O O4 -0.2816(5) -0.01192(19) 0.01006(8) 0.0582(6) Uani d . 1
O O5 -0.5008(5) 0.3479(2) 0.08285(9) 0.0657(7) Uani d . 1
O O6 1.0136(5) 0.0666(2) 0.31615(8) 0.0603(6) Uani d . 1
C C2 0.3190(5) 0.0323(2) 0.15639(10) 0.0406(6) Uani d . 1
C C3 0.2949(5) -0.0540(2) 0.12182(10) 0.0427(6) Uani d . 1
C C4 0.0999(6) -0.0523(3) 0.08330(10) 0.0443(6) Uani d . 1
C C5 -0.2472(6) 0.0720(3) 0.04505(10) 0.0456(7) Uani d . 1
C C6 -0.3886(6) 0.1724(3) 0.04650(11) 0.0508(7) Uani d . 1
H H6 -0.5118 0.1861 0.0222 0.061 Uiso calc R 1
C C7 -0.3465(6) 0.2540(3) 0.08465(12) 0.0489(7) Uani d . 1
C C8 -0.1581(6) 0.2379(3) 0.11984(11) 0.0464(7) Uani d . 1
H H8 -0.1261 0.2933 0.1444 0.056 Uiso calc R 1
C C9 -0.0189(5) 0.1368(3) 0.11736(10) 0.0424(6) Uani d . 1
C C10 -0.0548(6) 0.0507(2) 0.08123(10) 0.0419(6) Uani d . 1
C C1' 0.4972(5) 0.0413(3) 0.19848(10) 0.0421(6) Uani d . 1
C C2' 0.4923(6) 0.1374(3) 0.23001(11) 0.0520(7) Uani d . 1
H H2' 0.3732 0.1956 0.2244 0.062 Uiso calc R 1
C C3' 0.6611(6) 0.1485(3) 0.26954(12) 0.0553(8) Uani d . 1
H H3' 0.6534 0.2134 0.2903 0.066 Uiso calc R 1
C C4' 0.8402(6) 0.0638(3) 0.27833(11) 0.0468(7) Uani d . 1
C C5' 0.8471(6) -0.0324(3) 0.24754(12) 0.0566(8) Uani d . 1
H H5' 0.9661 -0.0904 0.2534 0.068 Uiso calc R 1
C C6' 0.6793(6) -0.0436(3) 0.20809(12) 0.0532(8) Uani d . 1
H H6' 0.6878 -0.1088 0.1876 0.064 Uiso calc R 1
C C1" -0.4747(7) 0.0049(3) -0.02683(12) 0.0628(9) Uani d . 1
H H1"1 -0.6363 0.0117 -0.0105 0.094 Uiso calc R 1
H H1"2 -0.4774 -0.0603 -0.0493 0.094 Uiso calc R 1
H H1"3 -0.4402 0.0745 -0.0455 0.094 Uiso calc R 1
C C2" -0.4881(9) 0.4289(4) 0.12289(17) 0.0884(14) Uani d . 1
H H2"1 -0.5415 0.3922 0.1535 0.133 Uiso calc R 1
H H2"2 -0.5972 0.4936 0.1158 0.133 Uiso calc R 1
H H2"3 -0.3169 0.4559 0.1265 0.133 Uiso calc R 1
C C3" 1.0297(9) 0.1687(3) 0.34528(15) 0.0716(11) Uani d . 1
H H3"1 1.0547 0.2343 0.3236 0.107 Uiso calc R 1
H H3"2 1.1697 0.1626 0.3681 0.107 Uiso calc R 1
H H3"3 0.8755 0.1787 0.3639 0.107 Uiso calc R 1
O O7 0.6077(6) 0.7157(2) 0.04693(10) 0.0689(8) Uani d . 1
H H7A 0.551(10) 0.682(4) 0.0184(18) 0.103 Uiso d . 1
H H7B 0.746(10) 0.762(4) 0.0469(18) 0.103 Uiso d . 1

loop_
_atom_site_aniso_label
_atom_site_aniso_U_11
_atom_site_aniso_U_22
_atom_site_aniso_U_33
_atom_site_aniso_U_12
_atom_site_aniso_U_13
_atom_site_aniso_U_23
O1 0.0491(11) 0.0454(10) 0.0427(10) 0.0071(10) -0.0081(9) -0.0067(8)
O2 0.0636(13) 0.0523(12) 0.0465(12) 0.0174(12) -0.0092(11) -0.0112(10)
O3 0.0658(14) 0.0592(13) 0.0472(11) 0.0079(12) -0.0068(10) -0.0129(10)
O4 0.0707(15) 0.0561(13) 0.0476(12) -0.0036(12) -0.0179(11) -0.0051(10)
O5 0.0620(14) 0.0597(14) 0.0753(16) 0.0172(13) -0.0177(13) -0.0056(12)
O6 0.0592(13) 0.0638(13) 0.0578(13) 0.0034(12) -0.0198(11) -0.0079(11)
C2 0.0419(13) 0.0430(14) 0.0368(13) 0.0030(12) 0.0026(11) 0.0002(11)
C3 0.0465(14) 0.0449(14) 0.0368(13) 0.0044(13) 0.0041(12) -0.0003(12)
C4 0.0495(15) 0.0480(15) 0.0353(13) -0.0021(14) 0.0015(12) -0.0028(12)
C5 0.0477(15) 0.0481(15) 0.0410(14) -0.0062(14) -0.0026(12) 0.0023(12)
C6 0.0449(16) 0.0594(18) 0.0482(16) -0.0021(15) -0.0087(13) 0.0043(13)
C7 0.0436(15) 0.0487(16) 0.0543(17) 0.0037(14) -0.0018(14) 0.0059(13)
C8 0.0466(14) 0.0461(15) 0.0465(15) 0.0023(13) -0.0045(13) -0.0019(13)
C9 0.0412(14) 0.0488(14) 0.0372(13) -0.0031(13) -0.0021(11) 0.0035(12)
C10 0.0433(14) 0.0467(14) 0.0356(13) -0.0017(13) 0.0011(11) 0.0009(11)
C1' 0.0428(14) 0.0464(14) 0.0371(13) 0.0009(12) -0.0005(11) -0.0002(11)
C2' 0.0547(17) 0.0488(16) 0.0525(17) 0.0126(15) -0.0100(14) -0.0085(14)
C3' 0.0601(18) 0.0550(18) 0.0509(17) 0.0063(16) -0.0105(15) -0.0128(14)
C4' 0.0457(15) 0.0542(17) 0.0406(14) -0.0053(14) -0.0072(12) 0.0021(13)
C5' 0.0563(17) 0.0566(18) 0.0569(17) 0.0134(16) -0.0120(15) -0.0069(15)
C6' 0.0585(18) 0.0487(16) 0.0523(17) 0.0089(16) -0.0070(14) -0.0091(13)
C1" 0.064(2) 0.076(2) 0.0483(17) -0.0182(19) -0.0158(15) 0.0030(16)
C2" 0.089(3) 0.072(2) 0.104(3) 0.036(3) -0.029(3) -0.029(2)
C3" 0.085(3) 0.057(2) 0.073(2) -0.008(2) -0.033(2) -0.0063(17)
O7 0.0747(17) 0.0786(18) 0.0532(13) 0.0172(15) -0.0067(13) -0.0238(13)

loop_
_atom_type_symbol
_atom_type_description
_atom_type_scat_dispersion_real
_atom_type_scat_dispersion_imag
_atom_type_scat_source
C C 0.0033 0.0000 'International Tables Vol C Tables 4.2.6.8 and 6.1.1.4'
H H 0.0000 0.0000 'International Tables Vol C Tables 4.2.6.8 and 6.1.1.4'
O O 0.0106 0.0000 'International Tables Vol C Tables 4.2.6.8 and 6.1.1.4'

loop_
_geom_angle_atom_site_label_1
_geom_angle_atom_site_label_2
_geom_angle_atom_site_label_3
_geom_angle
_geom_angle_publ_flag
C2 O1 C9 121.9(2) yes
C3 O2 H2 106(3) ?
C5 O4 C1" 118.2(3) yes
C7 O5 C2" 118.0(3) yes
C4' O6 C3" 117.8(3) yes
C3 C2 O1 119.3(2) yes
C3 C2 C1' 128.9(3) ?
O1 C2 C1' 111.8(2) yes
O2 C3 C2 120.9(2) yes
O2 C3 C4 116.7(2) yes
C2 C3 C4 122.3(3) ?
O3 C4 C10 126.5(3) yes
O3 C4 C3 117.5(3) yes
C10 C4 C3 116.0(2) ?
O4 C5 C6 123.1(3) yes
O4 C5 C10 116.1(3) yes
C6 C5 C10 120.8(3) ?
C5 C6 C7 119.8(3) ?
C5 C6 H6 120.1 ?
C7 C6 H6 120.1 ?
O5 C7 C8 124.4(3) yes
O5 C7 C6 114.5(3) yes
C8 C7 C6 121.1(3) ?
C9 C8 C7 117.8(3) ?
C9 C8 H8 121.1 ?
C7 C8 H8 121.1 ?
O1 C9 C8 114.4(2) yes
O1 C9 C10 121.5(2) yes
C8 C9 C10 124.1(2) ?
C9 C10 C5 116.3(3) ?
C9 C10 C4 118.8(2) ?
C5 C10 C4 124.9(2) ?
C2' C1' C6' 117.4(3) ?
C2' C1' C2 120.4(3) ?
C6' C1' C2 122.2(3) ?
C3' C2' C1' 121.4(3) ?
C3' C2' H2' 119.3 ?
C1' C2' H2' 119.3 ?
C4' C3' C2' 120.3(3) ?
C4' C3' H3' 119.8 ?
C2' C3' H3' 119.8 ?
O6 C4' C3' 124.8(3) yes
O6 C4' C5' 116.2(3) yes
C3' C4' C5' 119.1(3) ?
C4' C5' C6' 120.7(3) ?
C4' C5' H5' 119.6 ?
C6' C5' H5' 119.6 ?
C5' C6' C1' 121.1(3) ?
C5' C6' H6' 119.5 ?
C1' C6' H6' 119.5 ?
O4 C1" H1"1 109.5 ?
O4 C1" H1"2 109.5 ?
H1"1 C1" H1"2 109.5 ?
O4 C1" H1"3 109.5 ?
H1"1 C1" H1"3 109.5 ?
H1"2 C1" H1"3 109.5 ?
O5 C2" H2"1 109.5 ?
O5 C2" H2"2 109.5 ?
H2"1 C2" H2"2 109.5 ?
O5 C2" H2"3 109.5 ?
H2"1 C2" H2"3 109.5 ?
H2"2 C2" H2"3 109.5 ?
O6 C3" H3"1 109.5 ?
O6 C3" H3"2 109.5 ?
H3"1 C3" H3"2 109.5 ?
O6 C3" H3"3 109.5 ?
H3"1 C3" H3"3 109.5 ?
H3"2 C3" H3"3 109.5 ?
H7A O7 H7B 121(4) ?

loop_
_geom_bond_atom_site_label_1
_geom_bond_atom_site_label_2
_geom_bond_distance
_geom_bond_publ_flag
O1 C2 1.365(3) yes
O1 C9 1.367(3) yes
O2 C3 1.354(3) yes
O2 H2 0.79(4) ?
O3 C4 1.246(3) yes
O4 C5 1.354(3) yes
O4 C1" 1.429(4) yes
O5 C7 1.354(4) yes
O5 C2" 1.419(4) yes
O6 C4' 1.361(3) yes
O6 C3" 1.412(4) yes
C2 C3 1.361(4) ?
C2 C1' 1.467(4) ?
C3 C4 1.453(4) ?
C4 C10 1.441(4) ?
C5 C6 1.377(4) ?
C5 C10 1.421(4) ?
C6 C7 1.402(4) ?
C6 H6 0.9300 ?
C7 C8 1.379(4) ?
C8 C9 1.378(4) ?
C8 H8 0.9300 ?
C9 C10 1.394(4) ?
C1' C2' 1.390(4) ?
C1' C6' 1.394(4) ?
C2' C3' 1.385(4) ?
C2' H2' 0.9300 ?
C3' C4' 1.378(4) ?
C3' H3' 0.9300 ?
C4' C5' 1.379(4) ?
C5' C6' 1.380(4) ?
C5' H5' 0.9300 ?
C6' H6' 0.9300 ?
C1" H1"1 0.9600 ?
C1" H1"2 0.9600 ?
C1" H1"3 0.9600 ?
C2" H2"1 0.9600 ?
C2" H2"2 0.9600 ?
C2" H2"3 0.9600 ?
C3" H3"1 0.9600 ?
C3" H3"2 0.9600 ?
C3" H3"3 0.9600 ?
O7 H7A 0.90(5) ?
O7 H7B 0.91(5) ?

loop_
_geom_hbond_atom_site_label_D
_geom_hbond_atom_site_label_H
_geom_hbond_atom_site_label_A
_geom_hbond_site_symmetry_A
_geom_hbond_distance_DH
_geom_hbond_distance_HA
_geom_hbond_distance_DA
_geom_hbond_angle_DHA
_geom_hbond_publ_flag
O7 H7B O3 1_665 0.91(5) 2.12(5) 3.022(4) 173(5) yes
O7 H7A O3 2 0.90(5) 2.04(5) 2.870(3) 153(5) yes
O2 H2 O3 . 0.79(4) 2.18(4) 2.640(3) 118(4) yes
O2 H2 O7 1_545 0.79(4) 2.03(4) 2.692(3) 141(4) yes
C2" H2"3 O6 3_655 0.96 2.55 3.379(5) 144.3 yes

loop_
_geom_torsion_atom_site_label_1
_geom_torsion_atom_site_label_2
_geom_torsion_atom_site_label_3
_geom_torsion_atom_site_label_4
_geom_torsion
C9 O1 C2 C3 -0.7(4)
C9 O1 C2 C1' 179.5(2)
O1 C2 C3 O2 179.3(2)
C1' C2 C3 O2 -0.8(4)
O1 C2 C3 C4 -2.5(4)
C1' C2 C3 C4 177.3(3)
O2 C3 C4 O3 2.9(4)
C2 C3 C4 O3 -175.4(3)
O2 C3 C4 C10 -177.1(2)
C2 C3 C4 C10 4.7(4)
C1" O4 C5 C6 -0.3(4)
C1" O4 C5 C10 179.4(3)
O4 C5 C6 C7 178.3(3)
C10 C5 C6 C7 -1.3(4)
C2" O5 C7 C8 -7.4(5)
C2" O5 C7 C6 173.8(4)
C5 C6 C7 O5 -178.5(3)
C5 C6 C7 C8 2.6(5)
O5 C7 C8 C9 178.9(3)
C6 C7 C8 C9 -2.4(4)
C2 O1 C9 C8 -178.8(2)
C2 O1 C9 C10 1.4(4)
C7 C8 C9 O1 -179.0(3)
C7 C8 C9 C10 0.7(4)
O1 C9 C10 C5 -179.7(2)
C8 C9 C10 C5 0.6(4)
O1 C9 C10 C4 1.0(4)
C8 C9 C10 C4 -178.7(3)
O4 C5 C10 C9 -179.9(3)
C6 C5 C10 C9 -0.3(4)
O4 C5 C10 C4 -0.7(4)
C6 C5 C10 C4 179.0(3)
O3 C4 C10 C9 176.2(3)
C3 C4 C10 C9 -3.8(4)
O3 C4 C10 C5 -3.0(5)
C3 C4 C10 C5 176.9(3)
C3 C2 C1' C2' 180.0(3)
O1 C2 C1' C2' -0.2(4)
C3 C2 C1' C6' 1.1(5)
O1 C2 C1' C6' -179.0(3)
C6' C1' C2' C3' -0.2(5)
C2 C1' C2' C3' -179.1(3)
C1' C2' C3' C4' 0.4(5)
C3" O6 C4' C3' -7.1(5)
C3" O6 C4' C5' 173.7(3)
C2' C3' C4' O6 -179.9(3)
C2' C3' C4' C5' -0.7(5)
O6 C4' C5' C6' 180.0(3)
C3' C4' C5' C6' 0.7(5)
C4' C5' C6' C1' -0.5(5)
C2' C1' C6' C5' 0.2(5)
C2 C1' C6' C5' 179.1(3)

loop_
_cod_related_entry_id
_cod_related_entry_database
_cod_related_entry_code
1 ChemSpider 21127945
